data_7100362
loop_
_publ_author_name
'Tamm, M.'
'Kunst, A.'
'Herdtweck, E.'

_publ_section_title
;
Regioselective Si-C Bond Activation in Silicon-Bridged
Ansa-Cycloheptatrienyl-Cyclopentadienyl Complexes
;
_journal_name_full 'Chemical Communications'
_journal_year 2005
_chemical_absolute_configuration ad
_chemical_formula_moiety 'C26 H46 P2 Pt Si Ti'
_chemical_formula_sum 'C26 H46 P2 Pt Si Ti'
_chemical_formula_weight 691.61
_space_group_IT_number 19
_space_group_name_Hall 'P 2ac 2ab'
_space_group_name_H-M_alt 'P 21 21 21'
_symmetry_cell_setting orthorhombic
_symmetry_space_group_name_Hall 'P 2ac 2ab'
_symmetry_space_group_name_H-M 'P 21 21 21'
_cell_angle_alpha 90
_cell_angle_beta 90
_cell_angle_gamma 90
_cell_formula_units_Z 4
_cell_length_a 7.8446(1)
_cell_length_b 17.6912(1)
_cell_length_c 20.2936(1)
_cell_measurement_temperature 123(1)
_cell_volume 2816.35(4)
_diffrn_ambient_temperature 123(1)
_exptl_crystal_density_diffrn 1.631
_cod_depositor_comments
;
The following automatic conversions were performed:
'_symmetry_cell_setting' value 'Orthorhombic' changed to 'orthorhombic'
according to '/home/saulius/struct/CIF-dictionaries/cif_core.dic'
dictionary named 'cif_core.dic' version 2.4.1 from 2010-06-29.

Automatic conversion script
Id: cif_fix_enum 1527 2010-12-29 10:47:43Z saulius 
;
_cod_database_code 7100362

loop_
_symmetry_equiv_pos_as_xyz
x,y,z
1/2-x,-y,1/2+z
1/2+x,1/2-y,-z
-x,1/2+y,1/2-z

loop_
_atom_site_aniso_label
_atom_site_aniso_U_11
_atom_site_aniso_U_22
_atom_site_aniso_U_33
_atom_site_aniso_U_23
_atom_site_aniso_U_13
_atom_site_aniso_U_12
Pt 0.0166(1) 0.0130(1) 0.0127(1) 0.0010(1) 0.0001(1) 0.0000(1)
Ti 0.0180(3) 0.0152(3) 0.0110(3) 0.0017(2) 0.0004(2) -0.0002(2)
P1 0.0216(4) 0.0154(4) 0.0200(5) -0.0007(3) 0.0003(3) -0.0017(3)
P2 0.0203(4) 0.0159(3) 0.0126(4) 0.0035(3) -0.0014(3) -0.0027(5)
Si 0.0173(4) 0.0176(4) 0.0125(4) -0.0009(3) 0.0005(4) 0.0001(4)
C1 0.0150(14) 0.0155(15) 0.0128(15) 0.0019(12) -0.0019(12) 0.0029(11)
C2 0.0200(16) 0.0182(15) 0.0128(15) -0.0002(13) 0.0039(13) -0.0023(13)
C3 0.0245(16) 0.0178(15) 0.0142(16) 0.0007(13) 0.0008(15) 0.0054(14)
C4 0.0329(18) 0.0149(16) 0.0146(17) -0.0003(14) 0.0012(15) -0.0036(13)
C5 0.0221(16) 0.0236(17) 0.0151(18) 0.0035(13) -0.0033(14) -0.0096(14)
C6 0.0174(15) 0.0282(18) 0.0209(19) 0.0069(14) -0.0027(13) -0.0016(14)
C7 0.0238(16) 0.0142(17) 0.0193(19) 0.0027(13) -0.0009(13) 0.0036(13)
C8 0.0195(17) 0.0218(17) 0.0098(15) -0.0003(13) 0.0008(12) -0.0001(13)
C9 0.0213(17) 0.0222(19) 0.0146(17) -0.0010(14) 0.0041(13) 0.0045(15)
C10 0.0215(17) 0.0255(17) 0.0131(16) 0.0031(14) 0.0031(13) -0.0015(15)
C11 0.0307(18) 0.0215(18) 0.0097(16) 0.0059(13) -0.0006(14) -0.0015(15)
C12 0.0189(16) 0.0240(16) 0.0123(15) 0.0034(12) -0.0013(15) 0.0046(16)
C13 0.035(2) 0.026(2) 0.022(2) -0.0039(16) 0.0067(15) -0.0016(16)
C14 0.0171(16) 0.029(2) 0.0243(19) 0.0016(17) -0.0044(13) -0.0007(16)
C15 0.033(2) 0.0189(18) 0.041(2) -0.0062(16) 0.011(2) 0.0025(17)
C16 0.032(2) 0.024(2) 0.079(4) -0.009(2) -0.007(3) 0.0052(17)
C17 0.0258(19) 0.0252(19) 0.026(2) -0.0007(16) -0.0035(15) -0.0060(16)
C18 0.028(2) 0.044(3) 0.044(3) 0.017(2) 0.0047(18) 0.0030(18)
C19 0.031(2) 0.0259(19) 0.0202(19) 0.0007(15) -0.0028(16) -0.0084(16)
C20 0.040(2) 0.026(2) 0.030(2) -0.0002(17) -0.002(2) -0.0127(18)
C21 0.031(2) 0.0199(18) 0.0229(19) 0.0062(14) -0.0073(17) -0.0012(16)
C22 0.030(2) 0.039(3) 0.055(3) 0.015(2) -0.009(2) 0.003(2)
C23 0.0245(16) 0.0247(18) 0.0153(17) 0.0006(16) 0.0015(13) -0.0028(17)
C24 0.034(2) 0.046(3) 0.038(2) 0.010(2) 0.0042(18) 0.010(2)
C25 0.0321(19) 0.0207(17) 0.0169(16) 0.0046(13) -0.0009(18) -0.0082(17)
C26 0.051(2) 0.0252(18) 0.0193(17) 0.0010(15) -0.012(2) -0.0129(19)

loop_
_atom_site_label
_atom_site_type_symbol
_atom_site_thermal_displace_type
_atom_site_fract_x
_atom_site_fract_y
_atom_site_fract_z
_atom_site_occupancy
_atom_site_U_iso_or_equiv
_atom_site_calc_flag
_atom_site_refinement_flags
Pt Pt Uani 0.95143(1) 0.47009(1) 0.13474(1) 1.000 0.0141(1) . .
Ti Ti Uani 1.19036(7) 0.65413(3) 0.07199(3) 1.000 0.0147(2) . .
P1 P Uani 0.82105(11) 0.35542(5) 0.11832(4) 1.000 0.0190(3) . .
P2 P Uani 0.95899(10) 0.47124(5) 0.25234(3) 1.000 0.0163(2) . .
Si Si Uani 0.94637(13) 0.49932(5) 0.01987(4) 1.000 0.0158(2) . .
C1 C Uani 1.0786(4) 0.57392(16) 0.14237(15) 1.000 0.0144(8) . .
C2 C Uani 0.9776(4) 0.64094(17) 0.14159(16) 1.000 0.0170(9) . .
C3 C Uani 1.0291(4) 0.71840(17) 0.14164(15) 1.000 0.0188(9) . .
C4 C Uani 1.1971(4) 0.74944(19) 0.14275(17) 1.000 0.0208(10) . .
C5 C Uani 1.3548(4) 0.71045(19) 0.14594(16) 1.000 0.0203(10) . .
C6 C Uani 1.3822(4) 0.6313(2) 0.14824(16) 1.000 0.0222(10) . .
C7 C Uani 1.2599(4) 0.57140(19) 0.14723(16) 1.000 0.0191(10) . .
C8 C Uani 1.0924(4) 0.57719(18) -0.00979(15) 1.000 0.0170(9) . .
C9 C Uani 1.2742(4) 0.5764(2) -0.01243(16) 1.000 0.0194(10) . .
C10 C Uani 1.3352(4) 0.64961(19) -0.02836(15) 1.000 0.0200(10) . .
C11 C Uani 1.1932(5) 0.6970(2) -0.03670(15) 1.000 0.0206(10) . .
C12 C Uani 1.0441(5) 0.65294(18) -0.02631(14) 1.000 0.0184(9) . .
C13 C Uani 1.0000(5) 0.4228(2) -0.04289(19) 1.000 0.0277(12) . .
C14 C Uani 0.7304(4) 0.5388(2) -0.00340(18) 1.000 0.0235(11) . .
C15 C Uani 0.9686(5) 0.2830(2) 0.0883(2) 1.000 0.0310(11) . .
C16 C Uani 1.1041(5) 0.2610(2) 0.1395(3) 1.000 0.0450(16) . .
C17 C Uani 0.6482(5) 0.3505(2) 0.05766(19) 1.000 0.0257(11) . .
C18 C Uani 0.4907(5) 0.3941(3) 0.0781(2) 1.000 0.0387(16) . .
C19 C Uani 0.7151(5) 0.3085(2) 0.18825(18) 1.000 0.0257(11) . .
C20 C Uani 0.6317(6) 0.2318(2) 0.1761(2) 1.000 0.0320(12) . .
C21 C Uani 1.0707(5) 0.39421(19) 0.29439(18) 1.000 0.0246(11) . .
C22 C Uani 1.2628(6) 0.3958(3) 0.2848(3) 1.000 0.0413(16) . .
C23 C Uani 0.7475(4) 0.4712(2) 0.29113(16) 1.000 0.0215(10) . .
C24 C Uani 0.6355(6) 0.5333(3) 0.2637(2) 1.000 0.0393(14) . .
C25 C Uani 1.0558(6) 0.55540(19) 0.28988(16) 1.000 0.0232(10) . .
C26 C Uani 1.0468(6) 0.5597(2) 0.36509(18) 1.000 0.0318(11) . .
H21 H Uiso 0.859(4) 0.6356(18) 0.1289(18) 1.000 0.017(8) . .
H31 H Uiso 0.941(4) 0.7537(18) 0.1305(17) 1.000 0.015(8) . .
H41 H Uiso 1.202(5) 0.800(2) 0.135(2) 1.000 0.031(10) . .
H51 H Uiso 1.447(5) 0.7377(18) 0.1409(15) 1.000 0.015(8) . .
H61 H Uiso 1.501(4) 0.6154(17) 0.1448(16) 1.000 0.009(8) . .
H71 H Uiso 1.308(4) 0.526(2) 0.1432(16) 1.000 0.022(9) . .
H91 H Uiso 1.342(4) 0.537(2) -0.0031(15) 1.000 0.011(8) . .
H101 H Uiso 1.452(6) 0.665(2) -0.0313(19) 1.000 0.037(10) . .
H111 H Uiso 1.192(5) 0.751(2) -0.0451(17) 1.000 0.024(10) . .
H121 H Uiso 0.934(5) 0.6704(19) -0.0275(17) 1.000 0.019(9) . .
H131 H Uiso 0.921(5) 0.375(2) -0.0421(19) 1.000 0.035(11) . .
H132 H Uiso 0.992(6) 0.445(3) -0.085(2) 1.000 0.054(14) . .
H133 H Uiso 1.109(6) 0.406(2) -0.038(2) 1.000 0.034(12) . .
H141 H Uiso 0.689(6) 0.582(3) 0.026(2) 1.000 0.046(12) . .
H142 H Uiso 0.640(6) 0.506(3) -0.002(2) 1.000 0.045(13) . .
H143 H Uiso 0.727(6) 0.562(2) -0.048(2) 1.000 0.044(12) . .
H151 H Uiso 1.025(6) 0.304(2) 0.051(2) 1.000 0.048(13) . .
H152 H Uiso 0.908(5) 0.237(2) 0.0760(18) 1.000 0.030(11) . .
H161 H Uiso 1.165(6) 0.304(3) 0.157(2) 1.000 0.049(14) . .
H162 H Uiso 1.186(6) 0.228(3) 0.118(2) 1.000 0.046(13) . .
H163 H Uiso 1.046(7) 0.238(3) 0.183(2) 1.000 0.064(15) . .
H171 H Uiso 0.696(5) 0.371(2) 0.020(2) 1.000 0.035(11) . .
H172 H Uiso 0.619(5) 0.298(2) 0.0478(18) 1.000 0.028(10) . .
H181 H Uiso 0.445(5) 0.3717(19) 0.1087(17) 1.000 0.015(9) . .
H182 H Uiso 0.503(5) 0.443(3) 0.088(2) 1.000 0.041(13) . .
H183 H Uiso 0.394(5) 0.398(2) 0.042(2) 1.000 0.033(11) . .
H191 H Uiso 0.635(5) 0.346(2) 0.210(2) 1.000 0.037(11) . .
H192 H Uiso 0.794(5) 0.305(2) 0.223(2) 1.000 0.030(10) . .
H201 H Uiso 0.547(7) 0.231(2) 0.148(2) 1.000 0.049(13) . .
H202 H Uiso 0.583(6) 0.206(2) 0.219(2) 1.000 0.054(13) . .
H203 H Uiso 0.718(7) 0.197(3) 0.158(2) 1.000 0.057(15) . .
H211 H Uiso 1.029(5) 0.351(2) 0.2759(19) 1.000 0.031(11) . .
H212 H Uiso 1.041(5) 0.399(2) 0.3434(18) 1.000 0.029(10) . .
H221 H Uiso 1.313(6) 0.350(3) 0.298(2) 1.000 0.054(14) . .
H222 H Uiso 1.283(6) 0.405(3) 0.240(2) 1.000 0.051(14) . .
H223 H Uiso 1.315(6) 0.435(3) 0.311(2) 1.000 0.048(13) . .
H231 H Uiso 0.758(4) 0.477(2) 0.3361(18) 1.000 0.017(8) . .
H232 H Uiso 0.702(5) 0.424(2) 0.2836(17) 1.000 0.022(10) . .
H241 H Uiso 0.624(6) 0.529(3) 0.213(3) 1.000 0.060(14) . .
H242 H Uiso 0.513(6) 0.536(3) 0.289(2) 1.000 0.053(13) . .
H243 H Uiso 0.685(6) 0.578(3) 0.273(2) 1.000 0.042(14) . .
H251 H Uiso 1.003(4) 0.601(2) 0.2685(17) 1.000 0.019(9) . .
H252 H Uiso 1.166(6) 0.558(2) 0.275(2) 1.000 0.041(13) . .
H261 H Uiso 1.107(6) 0.518(3) 0.384(2) 1.000 0.055(14) . .
H262 H Uiso 1.116(5) 0.603(2) 0.3812(19) 1.000 0.037(11) . .
H263 H Uiso 0.930(6) 0.566(3) 0.380(2) 1.000 0.059(15) . .

loop_
_geom_bond_atom_site_label_1
_geom_bond_atom_site_label_2
_geom_bond_distance
_geom_bond_site_symmetry_1
_geom_bond_site_symmetry_2
_geom_bond_publ_flag
Pt P1 2.2962(9) . . yes
Pt P2 2.3874(6) . . yes
Pt Si 2.3881(8) . . yes
Pt C1 2.096(3) . . yes
Ti C1 2.196(3) . . yes
Ti C2 2.199(3) . . yes
Ti C3 2.212(3) . . yes
Ti C4 2.215(3) . . yes
Ti C5 2.216(3) . . yes
Ti C6 2.196(3) . . yes
Ti C7 2.184(3) . . yes
Ti C8 2.280(3) . . yes
Ti C9 2.293(3) . . yes
Ti C10 2.333(3) . . yes
Ti C11 2.333(3) . . yes
Ti C12 2.301(3) . . yes
P1 C15 1.831(4) . . yes
P1 C17 1.833(4) . . yes
P1 C19 1.842(4) . . yes
P2 C21 1.831(4) . . yes
P2 C23 1.836(3) . . yes
P2 C25 1.837(4) . . yes
Si C8 1.890(3) . . yes
Si C13 1.906(4) . . yes
Si C14 1.892(3) . . yes
C1 C2 1.426(4) . . no
C1 C7 1.426(4) . . no
C2 C3 1.429(4) . . no
C3 C4 1.428(4) . . no
C4 C5 1.418(5) . . no
C5 C6 1.417(5) . . no
C6 C7 1.430(5) . . no
C8 C9 1.427(4) . . no
C8 C12 1.432(5) . . no
C9 C10 1.418(5) . . no
C10 C11 1.404(5) . . no
C11 C12 1.421(5) . . no
C15 C16 1.537(6) . . no
C17 C18 1.514(6) . . no
C19 C20 1.526(5) . . no
C21 C22 1.520(6) . . no
C23 C24 1.513(6) . . no
C25 C26 1.530(5) . . no
C2 H21 0.97(3) . . no
C3 H31 0.96(3) . . no
C4 H41 0.91(4) . . no
C5 H51 0.88(4) . . no
C6 H61 0.98(3) . . no
C7 H71 0.89(3) . . no
C9 H91 0.90(3) . . no
C10 H101 0.96(5) . . no
C11 H111 0.97(4) . . no
C12 H121 0.92(4) . . no
C13 H131 1.05(4) . . no
C13 H132 0.94(4) . . no
C13 H133 0.91(5) . . no
C14 H141 1.02(5) . . no
C14 H142 0.92(5) . . no
C14 H143 0.99(4) . . no
C15 H151 0.95(4) . . no
C15 H152 0.97(4) . . no
C16 H161 0.97(5) . . no
C16 H162 0.97(5) . . no
C16 H163 1.07(4) . . no
C17 H171 0.93(4) . . no
C17 H172 0.98(4) . . no
C18 H181 0.82(4) . . no
C18 H182 0.89(5) . . no
C18 H183 1.06(4) . . no
C19 H191 1.01(4) . . no
C19 H192 0.94(4) . . no
C20 H201 0.88(5) . . no
C20 H202 1.05(4) . . no
C20 H203 0.99(5) . . no
C21 H211 0.91(4) . . no
C21 H212 1.03(4) . . no
C22 H221 0.94(5) . . no
C22 H222 0.94(4) . . no
C22 H223 0.97(5) . . no
C23 H231 0.92(4) . . no
C23 H232 0.92(4) . . no
C24 H241 1.04(6) . . no
C24 H242 1.09(5) . . no
C24 H243 0.90(5) . . no
C25 H251 1.01(3) . . no
C25 H252 0.92(5) . . no
C26 H261 0.96(5) . . no
C26 H262 0.99(4) . . no
C26 H263 0.97(5) . . no
